data_7205250
loop_
_publ_author_name
'Sun, Jian-Ke'
'Li, Wei'
'Cai, Li-Xuan'
'Zhang, Jie'

_publ_section_title
;
 Structural diversity of the mixed-ligand system
 Mn-cpdba-2,2&#x2032;-bpy controlled by temperature
;
_journal_issue 5
_journal_name_full CrystEngComm
_journal_page_first 1550
_journal_paper_doi 10.1039/c0ce00297f
_journal_volume 13
_journal_year 2011
_chemical_formula_moiety 'C38 H32 Mn2 N8 O21'
_chemical_formula_sum 'C38 H32 Mn2 N8 O21'
_chemical_formula_weight 1046.60
_chemical_name_systematic
;
?
;
_space_group_IT_number 14
_symmetry_cell_setting monoclinic
_symmetry_space_group_name_Hall '-P 2yn'
_symmetry_space_group_name_H-M 'P 1 21/n 1'
_atom_sites_solution_hydrogens geom
_atom_sites_solution_primary direct
_atom_sites_solution_secondary difmap
_audit_creation_method SHELXL-97
_cell_angle_alpha 90.00
_cell_angle_beta 101.681(9)
_cell_angle_gamma 90.00
_cell_formula_units_Z 4
_cell_length_a 16.913(8)
_cell_length_b 9.364(4)
_cell_length_c 28.085(13)
_cell_measurement_reflns_used 3609
_cell_measurement_temperature 293(2)
_cell_measurement_theta_max 27.4758
_cell_measurement_theta_min 2.2968
_cell_volume 4356(3)
_computing_cell_refinement 'CrystalClear (Rigaku Inc., 2007)'
_computing_data_collection 'CrystalClear (Rigaku Inc., 2007)'
_computing_data_reduction 'CrystalClear (Rigaku Inc., 2007)'
_computing_structure_refinement 'SHELXL-97 (Sheldrick, 1997)'
_computing_structure_solution 'SHELXS-97 (Sheldrick, 1990)'
_diffrn_ambient_temperature 293(2)
_diffrn_measured_fraction_theta_full 0.994
_diffrn_measured_fraction_theta_max 0.994
_diffrn_measurement_device_type 'Mercury2 (2x2 bin mode)'
_diffrn_measurement_method CCD_Profile_fitting
_diffrn_radiation_monochromator graphite
_diffrn_radiation_source 'fine-focus sealed tube'
_diffrn_radiation_type MoK\a
_diffrn_radiation_wavelength 0.71073
_diffrn_reflns_av_R_equivalents 0.0432
_diffrn_reflns_av_sigmaI/netI 0.0504
_diffrn_reflns_limit_h_max 21
_diffrn_reflns_limit_h_min -21
_diffrn_reflns_limit_k_max 12
_diffrn_reflns_limit_k_min -8
_diffrn_reflns_limit_l_max 35
_diffrn_reflns_limit_l_min -36
_diffrn_reflns_number 33250
_diffrn_reflns_theta_full 27.47
_diffrn_reflns_theta_max 27.47
_diffrn_reflns_theta_min 2.30
_diffrn_standards_decay_% <1.0
_exptl_absorpt_coefficient_mu 0.674
_exptl_absorpt_correction_T_max 1.0000
_exptl_absorpt_correction_T_min 0.7499
_exptl_absorpt_correction_type multi-scan
_exptl_crystal_colour orange
_exptl_crystal_density_diffrn 1.596
_exptl_crystal_density_method 'not measured'
_exptl_crystal_description prism
_exptl_crystal_F_000 2136
_exptl_crystal_size_max 0.4000
_exptl_crystal_size_mid 0.3500
_exptl_crystal_size_min 0.1500
_refine_diff_density_max 1.633
_refine_diff_density_min -1.500
_refine_diff_density_rms 0.104
_refine_ls_extinction_method none
_refine_ls_goodness_of_fit_ref 1.075
_refine_ls_hydrogen_treatment mixed
_refine_ls_matrix_type full
_refine_ls_number_parameters 617
_refine_ls_number_reflns 9915
_refine_ls_number_restraints 0
_refine_ls_restrained_S_all 1.075
_refine_ls_R_factor_all 0.1067
_refine_ls_R_factor_gt 0.0876
_refine_ls_shift/su_max 0.000
_refine_ls_shift/su_mean 0.000
_refine_ls_structure_factor_coef Fsqd
_refine_ls_weighting_details 'calc w=1/[\s^2^(Fo^2^)+(0.1136P)^2^+8.9719P] where P=(Fo^2^+2Fc^2^)/3'
_refine_ls_weighting_scheme calc
_refine_ls_wR_factor_gt 0.2292
_refine_ls_wR_factor_ref 0.2446
_reflns_number_gt 7793
_reflns_number_total 9915
_reflns_threshold_expression >2sigma(I)
_cod_data_source_file C0CE00297F.TXT
_cod_data_source_block 2
_cod_depositor_comments
;
The following automatic conversions were performed:
'_exptl_absorpt_correction_type' value 'Multi-scan' changed to
'multi-scan' according to
'/home/saulius/struct/CIF-dictionaries/cif_core.dic' dictionary named
'cif_core.dic' version 2.4.1 from 2010-06-29.

Automatic conversion script
Id: cif_fix_enum 1555 2011-01-17 13:19:09Z saulius 
;
_cod_original_sg_symbol_H-M P2(1)/n
_cod_database_code 7205250

loop_
_symmetry_equiv_pos_as_xyz
'x, y, z'
'-x+1/2, y+1/2, -z+1/2'
'-x, -y, -z'
'x-1/2, -y-1/2, z-1/2'

loop_
_atom_site_label
_atom_site_type_symbol
_atom_site_fract_x
_atom_site_fract_y
_atom_site_fract_z
_atom_site_U_iso_or_equiv
_atom_site_adp_type
_atom_site_occupancy
_atom_site_symmetry_multiplicity
_atom_site_calc_flag
_atom_site_refinement_flags
_atom_site_disorder_assembly
_atom_site_disorder_group
Mn1 Mn 0.5000 0.5000 0.0000 0.0272(2) Uani 1 2 d S . .
Mn2 Mn 0.66287(4) 0.36961(7) -0.04567(2) 0.03279(19) Uani 1 1 d . . .
Mn3 Mn 0.50278(9) -0.11098(16) 0.50303(6) 0.0445(4) Uiso 0.50 1 d P . .
O1 O 0.62236(18) 0.4041(3) 0.02471(11) 0.0370(7) Uani 1 1 d . . .
O2 O 0.7533(2) 0.4136(5) 0.03154(13) 0.0563(10) Uani 1 1 d . . .
O3 O 1.0717(2) 0.1476(4) 0.38822(13) 0.0493(9) Uani 1 1 d . . .
O4 O 0.9913(2) 0.1522(4) 0.44183(12) 0.0513(9) Uani 1 1 d . . .
O5 O 0.6494(2) 0.1919(5) 0.31828(14) 0.0620(11) Uani 1 1 d . . .
O6 O 0.7154(3) 0.2349(9) 0.38890(17) 0.123(3) Uani 1 1 d . . .
O7 O 0.8223(3) 0.0086(4) 0.20250(14) 0.0619(11) Uani 1 1 d . . .
O8 O 0.9431(3) 0.0949(6) 0.21389(15) 0.0796(14) Uani 1 1 d . . .
O9 O 0.4513(2) 0.3523(4) 0.04528(12) 0.0464(8) Uani 1 1 d . . .
O10 O 0.3338(2) 0.4155(3) 0.06407(13) 0.0460(8) Uani 1 1 d . . .
O11 O 0.3794(4) -0.1987(7) 0.41798(19) 0.107(2) Uani 1 1 d . . .
O12 O 0.4754(4) -0.0252(7) 0.4259(3) 0.107(2) Uiso 1 1 d . . .
O13 O 0.2887(4) -0.4245(7) 0.2615(2) 0.112(2) Uani 1 1 d . . .
O14 O 0.3599(3) -0.4042(5) 0.20713(17) 0.0703(12) Uani 1 1 d . . .
O15 O 0.5602(3) 0.0299(6) 0.23593(16) 0.0735(13) Uani 1 1 d . . .
O16 O 0.4912(3) 0.2013(5) 0.2613(2) 0.0907(17) Uani 1 1 d . . .
N4 N 0.6745(3) 0.1383(4) -0.02377(15) 0.0419(9) Uani 1 1 d . . .
N10 N 0.4142(3) -0.1397(4) 0.19602(14) 0.0394(9) Uani 1 1 d . . .
H10 H 0.396(4) -0.212(6) 0.180(2) 0.053(17) Uiso 1 1 d . . .
N15 N 0.7274(3) 0.2043(5) 0.24550(15) 0.0472(10) Uani 1 1 d . . .
H15 H 0.691(4) 0.213(7) 0.253(2) 0.06(2) Uiso 1 1 d . . .
N21 N 0.7544(2) 0.2748(4) -0.08289(14) 0.0425(9) Uani 1 1 d . . .
N26 N 0.8790(3) 0.0739(5) 0.22655(15) 0.0510(10) Uani 1 1 d . . .
N32 N 0.3401(3) -0.3645(5) 0.2445(2) 0.0629(13) Uani 1 1 d . . .
N35 N 0.5064(3) 0.0758(6) 0.25565(17) 0.0607(13) Uani 1 1 d . . .
N41 N 0.7130(3) 0.2088(6) 0.34654(15) 0.0572(12) Uani 1 1 d . . .
C1 C 0.6935(3) 0.3993(5) 0.05089(15) 0.0334(8) Uani 1 1 d . . .
C2 C 0.7039(3) 0.3584(4) 0.10304(15) 0.0342(9) Uani 1 1 d . . .
C3 C 0.6389(3) 0.3030(5) 0.11994(15) 0.0390(10) Uani 1 1 d . . .
H3 H 0.5870 0.3015 0.0991 0.047 Uiso 1 1 calc R . .
C4 C 0.6483(3) 0.2501(6) 0.16651(16) 0.0446(11) Uani 1 1 d . . .
H4 H 0.6036 0.2086 0.1771 0.053 Uiso 1 1 calc R . .
C5 C 0.7227(3) 0.2572(5) 0.19806(15) 0.0396(10) Uani 1 1 d . . .
C6 C 0.7873(3) 0.3217(5) 0.18241(17) 0.0442(11) Uani 1 1 d . . .
H6 H 0.8376 0.3334 0.2044 0.053 Uiso 1 1 calc R . .
C7 C 0.7782(3) 0.3689(5) 0.13475(16) 0.0413(10) Uani 1 1 d . . .
H7 H 0.8230 0.4085 0.1238 0.050 Uiso 1 1 calc R . .
C8 C 0.7930(3) 0.1758(5) 0.28087(16) 0.0403(10) Uani 1 1 d . . .
C9 C 0.7889(3) 0.1893(5) 0.33078(16) 0.0414(10) Uani 1 1 d . . .
C10 C 0.9319(3) 0.1505(5) 0.35803(16) 0.0388(10) Uani 1 1 d . . .
C11 C 0.8562(3) 0.1779(5) 0.36783(16) 0.0421(10) Uani 1 1 d . . .
H11 H 0.8505 0.1891 0.4006 0.051 Uiso 1 1 calc R . .
C12 C 0.9368(3) 0.1237(5) 0.31040(16) 0.0408(10) Uani 1 1 d . . .
H12 H 0.9874 0.0995 0.3029 0.049 Uiso 1 1 calc R . .
C13 C 0.8694(3) 0.1314(5) 0.27372(16) 0.0403(10) Uani 1 1 d . . .
C14 C 1.0031(3) 0.1483(5) 0.39877(17) 0.0418(11) Uani 1 1 d . . .
C15 C 0.3950(3) 0.3361(5) 0.06791(16) 0.0379(10) Uani 1 1 d . . .
C16 C 0.4012(3) 0.2135(5) 0.10274(15) 0.0349(9) Uani 1 1 d . . .
C17 C 0.3525(3) 0.2078(5) 0.13719(17) 0.0415(10) Uani 1 1 d . . .
H17 H 0.3152 0.2826 0.1388 0.050 Uiso 1 1 calc R . .
C18 C 0.3583(3) 0.0938(5) 0.16907(17) 0.0418(10) Uani 1 1 d . . .
H18 H 0.3257 0.0913 0.1929 0.050 Uiso 1 1 calc R . .
C19 C 0.4115(3) -0.0166(4) 0.16617(15) 0.0345(9) Uani 1 1 d . . .
C20 C 0.4601(3) -0.0110(4) 0.13198(16) 0.0369(9) Uani 1 1 d . . .
H20 H 0.4974 -0.0857 0.1303 0.044 Uiso 1 1 calc R . .
C21 C 0.4541(3) 0.1029(5) 0.10045(15) 0.0352(9) Uani 1 1 d . . .
H21 H 0.4870 0.1054 0.0768 0.042 Uiso 1 1 calc R . .
C22 C 0.4182(3) -0.1380(5) 0.24495(16) 0.0376(10) Uani 1 1 d . . .
C23 C 0.3818(3) -0.2418(6) 0.27048(19) 0.0472(11) Uani 1 1 d . . .
C24 C 0.3830(4) -0.2343(7) 0.3197(2) 0.0602(16) Uani 1 1 d . . .
H24 H 0.3552 -0.3047 0.3343 0.072 Uiso 1 1 calc R . .
C25 C 0.4232(4) -0.1278(7) 0.3476(2) 0.0605(16) Uani 1 1 d . . .
C26 C 0.4622(4) -0.0251(7) 0.32509(18) 0.0550(14) Uani 1 1 d . . .
H26 H 0.4915 0.0494 0.3438 0.066 Uiso 1 1 calc R . .
C27 C 0.4584(3) -0.0309(5) 0.27554(17) 0.0451(11) Uani 1 1 d . . .
C28 C 0.4306(6) -0.1148(10) 0.4049(3) 0.100(4) Uani 1 1 d . . .
C29 C 0.7831(4) 0.3434(7) -0.1177(2) 0.0586(14) Uani 1 1 d . . .
H29 H 0.7700 0.4412 -0.1238 0.070 Uiso 1 1 calc R . .
C30 C 0.8317(4) 0.2749(8) -0.1452(3) 0.076(2) Uani 1 1 d . . .
H30 H 0.8507 0.3249 -0.1701 0.091 Uiso 1 1 calc R . .
C31 C 0.8517(4) 0.1337(8) -0.1358(3) 0.082(2) Uani 1 1 d . . .
H31 H 0.8854 0.0856 -0.1539 0.098 Uiso 1 1 calc R . .
C32 C 0.8230(4) 0.0635(7) -0.1005(2) 0.0642(16) Uani 1 1 d . . .
H32 H 0.8370 -0.0335 -0.0935 0.077 Uiso 1 1 calc R . .
C33 C 0.7725(3) 0.1356(5) -0.07463(19) 0.0465(11) Uani 1 1 d . . .
C34 C 0.7337(3) 0.0637(5) -0.03820(17) 0.0445(11) Uani 1 1 d . . .
C35 C 0.7540(4) -0.0742(6) -0.0213(2) 0.0662(17) Uani 1 1 d . . .
H35 H 0.7963 -0.1249 -0.0314 0.079 Uiso 1 1 calc R . .
C36 C 0.7116(5) -0.1354(6) 0.0102(2) 0.076(2) Uani 1 1 d . . .
H36 H 0.7250 -0.2287 0.0224 0.091 Uiso 1 1 calc R . .
C37 C 0.6502(5) -0.0615(7) 0.0238(2) 0.0730(19) Uani 1 1 d . . .
H37 H 0.6195 -0.1036 0.0449 0.088 Uiso 1 1 calc R . .
C38 C 0.6335(4) 0.0754(6) 0.0063(2) 0.0571(14) Uani 1 1 d . . .
H38 H 0.5911 0.1268 0.0161 0.069 Uiso 1 1 calc R . .
O1W O 0.3820(4) -0.0385(6) 0.5003(2) 0.0973(17) Uiso 1 1 d . . .
O2W O 0.4747(6) -0.3148(10) 0.5419(3) 0.070(2) Uiso 0.50 1 d P . .
O3W O 0.4369(8) -0.3111(15) 0.5815(5) 0.110(4) Uiso 0.50 1 d P . .
O4W O 0.9052(9) 0.0692(18) 0.0893(6) 0.127(5) Uiso 0.50 1 d P . .
O5W O 0.9206(7) -0.0542(13) 0.0936(4) 0.093(3) Uiso 0.50 1 d P . .
O6W O 0.9779(8) -0.0614(15) 0.0337(5) 0.103(4) Uiso 0.50 1 d P . .
O8W O 0.9402(6) 0.1859(10) 0.0266(4) 0.073(2) Uiso 0.50 1 d P . .
O7W O 0.9679(7) 0.0653(13) 0.0272(4) 0.094(3) Uiso 0.50 1 d P . .
O9W O 0.9002(8) 0.1968(15) 0.0651(5) 0.114(4) Uiso 0.50 1 d P . .

loop_
_atom_site_aniso_label
_atom_site_aniso_U_11
_atom_site_aniso_U_22
_atom_site_aniso_U_33
_atom_site_aniso_U_23
_atom_site_aniso_U_13
_atom_site_aniso_U_12
Mn1 0.0297(4) 0.0340(4) 0.0180(4) 0.0016(3) 0.0050(3) -0.0007(3)
Mn2 0.0374(4) 0.0359(4) 0.0241(3) 0.0028(2) 0.0041(3) 0.0030(3)
O1 0.0346(16) 0.0482(17) 0.0262(15) 0.0064(12) 0.0016(12) 0.0052(13)
O2 0.0398(19) 0.092(3) 0.037(2) 0.0186(18) 0.0076(15) -0.0070(18)
O3 0.0420(19) 0.055(2) 0.043(2) 0.0100(15) -0.0083(15) -0.0069(15)
O4 0.077(3) 0.0470(19) 0.0230(16) 0.0075(13) -0.0063(16) -0.0036(17)
O5 0.042(2) 0.102(3) 0.039(2) 0.0040(19) 0.0012(16) -0.008(2)
O6 0.063(3) 0.263(8) 0.042(3) -0.045(4) 0.010(2) 0.017(4)
O7 0.071(3) 0.070(3) 0.039(2) -0.0133(17) -0.0009(19) -0.006(2)
O8 0.066(3) 0.139(4) 0.039(2) -0.008(2) 0.022(2) -0.006(3)
O9 0.0461(19) 0.0504(19) 0.043(2) 0.0197(15) 0.0107(15) -0.0065(14)
O10 0.0473(19) 0.0389(17) 0.051(2) 0.0157(14) 0.0077(15) -0.0022(14)
O11 0.134(5) 0.145(5) 0.059(3) 0.037(3) 0.058(3) 0.055(4)
O13 0.121(5) 0.101(4) 0.137(5) 0.004(4) 0.084(4) -0.046(4)
O14 0.093(3) 0.057(2) 0.066(3) 0.001(2) 0.027(3) -0.020(2)
O15 0.062(3) 0.110(4) 0.048(2) 0.004(2) 0.012(2) -0.032(2)
O16 0.105(4) 0.059(3) 0.089(4) 0.013(2) -0.023(3) -0.015(3)
N4 0.051(2) 0.036(2) 0.037(2) -0.0025(15) 0.0055(17) -0.0007(16)
N10 0.053(2) 0.038(2) 0.0271(19) 0.0056(15) 0.0081(17) -0.0062(17)
N15 0.040(2) 0.075(3) 0.024(2) 0.0106(18) 0.0001(17) -0.008(2)
N21 0.035(2) 0.053(2) 0.039(2) -0.0041(17) 0.0067(16) 0.0004(16)
N26 0.059(3) 0.065(3) 0.028(2) -0.0008(18) 0.0047(19) 0.000(2)
N32 0.068(3) 0.056(3) 0.070(3) 0.018(2) 0.026(3) -0.011(2)
N35 0.066(3) 0.067(3) 0.041(3) 0.007(2) -0.009(2) -0.019(2)
N41 0.047(2) 0.094(4) 0.029(2) -0.003(2) 0.0051(18) -0.002(2)
C1 0.036(2) 0.038(2) 0.025(2) 0.0032(15) 0.0052(16) -0.0003(17)
C2 0.039(2) 0.040(2) 0.023(2) 0.0031(15) 0.0031(16) -0.0024(17)
C3 0.032(2) 0.058(3) 0.024(2) 0.0060(18) 0.0001(16) -0.0028(19)
C4 0.036(2) 0.067(3) 0.029(2) 0.009(2) 0.0042(18) -0.005(2)
C5 0.047(3) 0.048(3) 0.022(2) 0.0049(17) 0.0029(18) -0.007(2)
C6 0.038(2) 0.058(3) 0.031(2) 0.0061(19) -0.0055(18) -0.013(2)
C7 0.040(2) 0.052(3) 0.029(2) 0.0089(18) -0.0004(18) -0.0110(19)
C8 0.042(2) 0.052(3) 0.023(2) 0.0052(17) -0.0017(17) -0.010(2)
C9 0.040(2) 0.055(3) 0.028(2) 0.0010(18) 0.0047(18) -0.008(2)
C10 0.042(2) 0.046(2) 0.024(2) 0.0079(17) -0.0013(17) -0.0111(19)
C11 0.053(3) 0.050(3) 0.020(2) 0.0011(17) 0.0010(18) -0.011(2)
C12 0.041(2) 0.049(3) 0.030(2) 0.0062(18) 0.0022(18) -0.0070(19)
C13 0.047(3) 0.049(3) 0.022(2) 0.0015(17) 0.0024(18) -0.007(2)
C14 0.054(3) 0.035(2) 0.031(2) 0.0087(17) -0.006(2) -0.0069(19)
C15 0.038(2) 0.040(2) 0.032(2) 0.0084(17) -0.0009(18) -0.0055(18)
C16 0.041(2) 0.038(2) 0.025(2) 0.0057(16) 0.0062(17) -0.0068(17)
C17 0.042(2) 0.047(3) 0.039(2) 0.0091(19) 0.016(2) 0.0084(19)
C18 0.042(2) 0.052(3) 0.036(2) 0.0103(19) 0.018(2) 0.001(2)
C19 0.044(2) 0.036(2) 0.024(2) 0.0061(15) 0.0091(17) -0.0048(17)
C20 0.049(3) 0.033(2) 0.030(2) 0.0030(16) 0.0103(19) -0.0004(18)
C21 0.040(2) 0.040(2) 0.027(2) 0.0027(16) 0.0120(17) -0.0048(17)
C22 0.039(2) 0.046(2) 0.030(2) 0.0118(17) 0.0125(18) 0.0048(18)
C23 0.051(3) 0.050(3) 0.044(3) 0.016(2) 0.019(2) 0.003(2)
C24 0.071(4) 0.072(4) 0.047(3) 0.028(3) 0.033(3) 0.021(3)
C25 0.065(4) 0.084(4) 0.037(3) 0.023(3) 0.021(3) 0.031(3)
C26 0.060(3) 0.076(4) 0.028(2) -0.001(2) 0.006(2) 0.017(3)
C27 0.051(3) 0.052(3) 0.032(2) 0.0063(19) 0.009(2) 0.001(2)
C28 0.130(7) 0.113(6) 0.086(5) 0.062(5) 0.088(6) 0.076(6)
C29 0.057(3) 0.070(4) 0.052(3) -0.005(3) 0.018(3) -0.013(3)
C30 0.076(4) 0.093(5) 0.070(4) -0.025(4) 0.042(4) -0.030(4)
C31 0.062(4) 0.094(5) 0.100(6) -0.044(4) 0.040(4) -0.015(4)
C32 0.052(3) 0.068(4) 0.075(4) -0.025(3) 0.019(3) 0.001(3)
C33 0.041(2) 0.047(3) 0.047(3) -0.014(2) -0.003(2) 0.004(2)
C34 0.052(3) 0.044(3) 0.031(2) -0.0052(18) -0.007(2) 0.003(2)
C35 0.089(4) 0.051(3) 0.049(3) -0.003(3) -0.010(3) 0.019(3)
C36 0.137(7) 0.045(3) 0.036(3) 0.007(2) -0.007(4) 0.012(4)
C37 0.129(6) 0.052(3) 0.037(3) 0.010(2) 0.015(3) -0.011(4)
C38 0.086(4) 0.046(3) 0.041(3) 0.005(2) 0.016(3) -0.005(3)

loop_
_atom_type_symbol
_atom_type_description
_atom_type_scat_dispersion_real
_atom_type_scat_dispersion_imag
_atom_type_scat_source
C C 0.0033 0.0016 'International Tables Vol C Tables 4.2.6.8 and 6.1.1.4'
H H 0.0000 0.0000 'International Tables Vol C Tables 4.2.6.8 and 6.1.1.4'
N N 0.0061 0.0033 'International Tables Vol C Tables 4.2.6.8 and 6.1.1.4'
O O 0.0106 0.0060 'International Tables Vol C Tables 4.2.6.8 and 6.1.1.4'
Mn Mn 0.3368 0.7283 'International Tables Vol C Tables 4.2.6.8 and 6.1.1.4'

loop_
_geom_angle_atom_site_label_1
_geom_angle_atom_site_label_2
_geom_angle_atom_site_label_3
_geom_angle
_geom_angle_site_symmetry_1
_geom_angle_site_symmetry_3
_geom_angle_publ_flag
O4 Mn1 O4 180.0(2) 4_565 2_655 ?
O4 Mn1 O9 87.29(15) 4_565 3_665 ?
O4 Mn1 O9 92.71(15) 2_655 3_665 ?
O4 Mn1 O9 92.71(15) 4_565 . ?
O4 Mn1 O9 87.29(15) 2_655 . ?
O9 Mn1 O9 180.00(18) 3_665 . ?
O4 Mn1 O1 96.52(13) 4_565 3_665 ?
O4 Mn1 O1 83.48(13) 2_655 3_665 ?
O9 Mn1 O1 89.95(12) 3_665 3_665 ?
O9 Mn1 O1 90.05(12) . 3_665 ?
O4 Mn1 O1 83.48(13) 4_565 . ?
O4 Mn1 O1 96.52(13) 2_655 . ?
O9 Mn1 O1 90.05(12) 3_665 . ?
O9 Mn1 O1 89.95(12) . . ?
O1 Mn1 O1 180.00(15) 3_665 . ?
O10 Mn2 O3 84.82(14) 3_665 4_565 ?
O10 Mn2 N21 102.29(15) 3_665 . ?
O3 Mn2 N21 90.57(15) 4_565 . ?
O10 Mn2 O1 96.21(13) 3_665 . ?
O3 Mn2 O1 118.33(13) 4_565 . ?
N21 Mn2 O1 147.02(13) . . ?
O10 Mn2 N4 173.56(15) 3_665 . ?
O3 Mn2 N4 99.80(14) 4_565 . ?
N21 Mn2 N4 73.33(15) . . ?
O1 Mn2 N4 85.59(13) . . ?
O10 Mn2 O2 90.79(14) 3_665 . ?
O3 Mn2 O2 172.24(14) 4_565 . ?
N21 Mn2 O2 96.62(14) . . ?
O1 Mn2 O2 55.73(12) . . ?
N4 Mn2 O2 85.11(15) . . ?
Mn3 Mn3 O1W 69.76(18) 3_656 . ?
Mn3 Mn3 O12 64.7(2) 3_656 . ?
O1W Mn3 O12 81.0(2) . . ?
Mn3 Mn3 O2W 149.0(3) 3_656 . ?
O1W Mn3 O2W 89.6(3) . . ?
O12 Mn3 O2W 136.6(3) . . ?
Mn3 Mn3 O12 61.46(19) 3_656 3_656 ?
O1W Mn3 O12 80.9(2) . 3_656 ?
O12 Mn3 O12 126.11(18) . 3_656 ?
O2W Mn3 O12 93.4(3) . 3_656 ?
Mn3 Mn3 O8W 142.1(3) 3_656 2_645 ?
O1W Mn3 O8W 134.3(3) . 2_645 ?
O12 Mn3 O8W 88.1(3) . 2_645 ?
O2W Mn3 O8W 68.6(3) . 2_645 ?
O12 Mn3 O8W 137.5(3) 3_656 2_645 ?
Mn3 Mn3 O1W 56.16(16) 3_656 3_656 ?
O1W Mn3 O1W 125.92(16) . 3_656 ?
O12 Mn3 O1W 76.6(2) . 3_656 ?
O2W Mn3 O1W 138.2(3) . 3_656 ?
O12 Mn3 O1W 74.2(2) 3_656 3_656 ?
O8W Mn3 O1W 93.6(3) 2_645 3_656 ?
C1 O1 Mn1 153.9(3) . . ?
C1 O1 Mn2 94.7(2) . . ?
Mn1 O1 Mn2 102.32(12) . . ?
C1 O2 Mn2 87.2(3) . . ?
C14 O3 Mn2 109.3(3) . 4_666 ?
C14 O4 Mn1 135.0(3) . 2_645 ?
C15 O9 Mn1 142.7(3) . . ?
C15 O10 Mn2 121.8(3) . 3_665 ?
C28 O12 Mn3 102.1(5) . . ?
C28 O12 Mn3 141.0(6) . 3_656 ?
Mn3 O12 Mn3 53.89(18) . 3_656 ?
C38 N4 C34 118.3(5) . . ?
C38 N4 Mn2 124.8(4) . . ?
C34 N4 Mn2 116.4(3) . . ?
C22 N10 C19 125.1(4) . . ?
C22 N10 H10 119(4) . . ?
C19 N10 H10 112(4) . . ?
C8 N15 C5 130.0(4) . . ?
C8 N15 H15 116(5) . . ?
C5 N15 H15 111(5) . . ?
C29 N21 C33 119.1(5) . . ?
C29 N21 Mn2 122.8(4) . . ?
C33 N21 Mn2 117.4(3) . . ?
O7 N26 O8 124.3(5) . . ?
O7 N26 C13 117.8(4) . . ?
O8 N26 C13 117.9(4) . . ?
O13 N32 O14 122.8(6) . . ?
O13 N32 C23 118.6(6) . . ?
O14 N32 C23 118.6(4) . . ?
O16 N35 O15 126.0(6) . . ?
O16 N35 C27 117.3(6) . . ?
O15 N35 C27 116.7(5) . . ?
O6 N41 O5 121.4(5) . . ?
O6 N41 C9 118.0(5) . . ?
O5 N41 C9 120.4(4) . . ?
O2 C1 O1 119.8(4) . . ?
O2 C1 C2 120.7(4) . . ?
O1 C1 C2 119.1(4) . . ?
C3 C2 C7 119.0(4) . . ?
C3 C2 C1 119.3(4) . . ?
C7 C2 C1 121.6(4) . . ?
C4 C3 C2 120.9(4) . . ?
C4 C3 H3 119.6 . . ?
C2 C3 H3 119.6 . . ?
C3 C4 C5 120.4(4) . . ?
C3 C4 H4 119.8 . . ?
C5 C4 H4 119.8 . . ?
C4 C5 C6 119.1(4) . . ?
C4 C5 N15 117.2(4) . . ?
C6 C5 N15 123.6(4) . . ?
C7 C6 C5 120.0(4) . . ?
C7 C6 H6 120.0 . . ?
C5 C6 H6 120.0 . . ?
C6 C7 C2 120.4(4) . . ?
C6 C7 H7 119.8 . . ?
C2 C7 H7 119.8 . . ?
N15 C8 C13 126.2(4) . . ?
N15 C8 C9 120.6(5) . . ?
C13 C8 C9 113.2(4) . . ?
C11 C9 C8 122.6(4) . . ?
C11 C9 N41 115.1(4) . . ?
C8 C9 N41 122.2(4) . . ?
C12 C10 C11 117.7(4) . . ?
C12 C10 C14 123.2(5) . . ?
C11 C10 C14 119.1(4) . . ?
C9 C11 C10 121.2(4) . . ?
C9 C11 H11 119.4 . . ?
C10 C11 H11 119.4 . . ?
C13 C12 C10 120.9(5) . . ?
C13 C12 H12 119.5 . . ?
C10 C12 H12 119.5 . . ?
C12 C13 C8 123.6(4) . . ?
C12 C13 N26 115.5(4) . . ?
C8 C13 N26 120.5(4) . . ?
O3 C14 O4 124.0(4) . . ?
O3 C14 C10 117.5(4) . . ?
O4 C14 C10 118.5(5) . . ?
O9 C15 O10 125.4(4) . . ?
O9 C15 C16 117.6(4) . . ?
O10 C15 C16 117.0(4) . . ?
C21 C16 C17 119.0(4) . . ?
C21 C16 C15 120.3(4) . . ?
C17 C16 C15 120.7(4) . . ?
C18 C17 C16 120.3(4) . . ?
C18 C17 H17 119.8 . . ?
C16 C17 H17 119.8 . . ?
C19 C18 C17 120.0(4) . . ?
C19 C18 H18 120.0 . . ?
C17 C18 H18 120.0 . . ?
C18 C19 C20 119.8(4) . . ?
C18 C19 N10 121.0(4) . . ?
C20 C19 N10 119.1(4) . . ?
C21 C20 C19 119.9(4) . . ?
C21 C20 H20 120.0 . . ?
C19 C20 H20 120.0 . . ?
C20 C21 C16 121.0(4) . . ?
C20 C21 H21 119.5 . . ?
C16 C21 H21 119.5 . . ?
N10 C22 C27 123.0(4) . . ?
N10 C22 C23 124.3(5) . . ?
C27 C22 C23 112.7(4) . . ?
C24 C23 C22 123.4(5) . . ?
C24 C23 N32 116.6(5) . . ?
C22 C23 N32 120.0(5) . . ?
C25 C24 C23 121.3(5) . . ?
C25 C24 H24 119.4 . . ?
C23 C24 H24 119.4 . . ?
C24 C25 C26 118.1(5) . . ?
C24 C25 C28 124.5(6) . . ?
C26 C25 C28 117.4(7) . . ?
C27 C26 C25 120.2(6) . . ?
C27 C26 H26 119.9 . . ?
C25 C26 H26 119.9 . . ?
C26 C27 C22 124.3(5) . . ?
C26 C27 N35 116.1(5) . . ?
C22 C27 N35 119.3(4) . . ?
O12 C28 O11 133.1(8) . . ?
O12 C28 C25 117.6(7) . . ?
O11 C28 C25 108.9(9) . . ?
N21 C29 C30 121.7(6) . . ?
N21 C29 H29 119.1 . . ?
C30 C29 H29 119.1 . . ?
C31 C30 C29 119.0(6) . . ?
C31 C30 H30 120.5 . . ?
C29 C30 H30 120.5 . . ?
C32 C31 C30 119.7(6) . . ?
C32 C31 H31 120.2 . . ?
C30 C31 H31 120.2 . . ?
C31 C32 C33 119.4(6) . . ?
C31 C32 H32 120.3 . . ?
C33 C32 H32 120.3 . . ?
N21 C33 C32 121.1(5) . . ?
N21 C33 C34 116.2(4) . . ?
C32 C33 C34 122.7(5) . . ?
N4 C34 C35 121.5(5) . . ?
N4 C34 C33 115.5(4) . . ?
C35 C34 C33 122.9(5) . . ?
C36 C35 C34 118.9(6) . . ?
C36 C35 H35 120.6 . . ?
C34 C35 H35 120.6 . . ?
C37 C36 C35 119.7(5) . . ?
C37 C36 H36 120.2 . . ?
C35 C36 H36 120.2 . . ?
C36 C37 C38 118.9(6) . . ?
C36 C37 H37 120.5 . . ?
C38 C37 H37 120.5 . . ?
N4 C38 C37 122.6(6) . . ?
N4 C38 H38 118.7 . . ?
C37 C38 H38 118.7 . . ?
Mn3 O1W Mn3 54.08(16) . 3_656 ?
O6W O2W O3W 103.1(11) 4_556 . ?
O6W O2W Mn3 134.3(9) 4_556 . ?
O3W O2W Mn3 122.1(8) . . ?
O5W O3W O2W 109.2(11) 4_556 . ?
O5W O4W O9W 153.3(16) . . ?
O4W O5W O3W 159.5(14) . 4_655 ?
O2W O6W O7W 168.6(14) 4_655 . ?
O7W O8W O9W 107.6(11) . . ?
O7W O8W Mn3 124.6(8) . 2_655 ?
O9W O8W Mn3 120.9(8) . 2_655 ?
O6W O7W O8W 162.3(13) . . ?
O4W O9W O8W 109.3(13) . . ?

loop_
_geom_bond_atom_site_label_1
_geom_bond_atom_site_label_2
_geom_bond_distance
_geom_bond_site_symmetry_2
_geom_bond_publ_flag
Mn1 O4 2.150(3) 4_565 ?
Mn1 O4 2.150(3) 2_655 ?
Mn1 O9 2.152(3) 3_665 ?
Mn1 O9 2.152(3) . ?
Mn1 O1 2.234(3) 3_665 ?
Mn1 O1 2.234(3) . ?
Mn2 O10 2.081(3) 3_665 ?
Mn2 O3 2.166(3) 4_565 ?
Mn2 N21 2.221(4) . ?
Mn2 O1 2.242(3) . ?
Mn2 N4 2.249(4) . ?
Mn2 O2 2.423(4) . ?
Mn3 Mn3 2.086(3) 3_656 ?
Mn3 O1W 2.139(6) . ?
Mn3 O12 2.268(7) . ?
Mn3 O2W 2.295(10) . ?
Mn3 O12 2.333(7) 3_656 ?
Mn3 O8W 2.359(10) 2_645 ?
Mn3 O1W 2.416(6) 3_656 ?
O1 C1 1.277(5) . ?
O2 C1 1.249(5) . ?
O3 C14 1.254(6) . ?
O3 Mn2 2.166(3) 4_666 ?
O4 C14 1.266(6) . ?
O4 Mn1 2.150(3) 2_645 ?
O5 N41 1.210(6) . ?
O6 N41 1.207(6) . ?
O7 N26 1.219(6) . ?
O8 N26 1.223(6) . ?
O9 C15 1.256(6) . ?
O10 C15 1.262(6) . ?
O10 Mn2 2.081(3) 3_665 ?
O11 C28 1.278(11) . ?
O12 C28 1.202(12) . ?
O12 Mn3 2.333(7) 3_656 ?
O13 N32 1.213(6) . ?
O14 N32 1.221(7) . ?
O15 N35 1.234(7) . ?
O16 N35 1.221(7) . ?
N4 C38 1.333(7) . ?
N4 C34 1.349(6) . ?
N10 C22 1.362(6) . ?
N10 C19 1.421(5) . ?
N10 H10 0.84(6) . ?
N15 C8 1.357(6) . ?
N15 C5 1.408(6) . ?
N15 H15 0.70(6) . ?
N21 C29 1.341(7) . ?
N21 C33 1.348(6) . ?
N26 C13 1.469(6) . ?
N32 C23 1.464(8) . ?
N35 C27 1.467(7) . ?
N41 C9 1.452(6) . ?
C1 C2 1.489(6) . ?
C2 C3 1.385(6) . ?
C2 C7 1.388(6) . ?
C3 C4 1.377(6) . ?
C3 H3 0.9500 . ?
C4 C5 1.387(6) . ?
C4 H4 0.9500 . ?
C5 C6 1.395(6) . ?
C6 C7 1.388(6) . ?
C6 H6 0.9500 . ?
C7 H7 0.9500 . ?
C8 C13 1.411(7) . ?
C8 C9 1.423(6) . ?
C9 C11 1.382(6) . ?
C10 C12 1.380(6) . ?
C10 C11 1.387(7) . ?
C10 C14 1.483(6) . ?
C11 H11 0.9500 . ?
C12 C13 1.375(6) . ?
C12 H12 0.9500 . ?
C15 C16 1.498(6) . ?
C16 C21 1.380(6) . ?
C16 C17 1.392(6) . ?
C17 C18 1.384(6) . ?
C17 H17 0.9500 . ?
C18 C19 1.384(7) . ?
C18 H18 0.9500 . ?
C19 C20 1.385(6) . ?
C20 C21 1.377(6) . ?
C20 H20 0.9500 . ?
C21 H21 0.9500 . ?
C22 C27 1.403(7) . ?
C22 C23 1.420(6) . ?
C23 C24 1.380(7) . ?
C24 C25 1.363(10) . ?
C24 H24 0.9500 . ?
C25 C26 1.390(9) . ?
C25 C28 1.591(10) . ?
C26 C27 1.381(7) . ?
C26 H26 0.9500 . ?
C29 C30 1.393(8) . ?
C29 H29 0.9500 . ?
C30 C31 1.378(11) . ?
C30 H30 0.9500 . ?
C31 C32 1.357(10) . ?
C31 H31 0.9500 . ?
C32 C33 1.403(7) . ?
C32 H32 0.9500 . ?
C33 C34 1.483(8) . ?
C34 C35 1.394(8) . ?
C35 C36 1.370(10) . ?
C35 H35 0.9500 . ?
C36 C37 1.365(11) . ?
C36 H36 0.9500 . ?
C37 C38 1.382(8) . ?
C37 H37 0.9500 . ?
C38 H38 0.9500 . ?
O1W Mn3 2.416(6) 3_656 ?
O2W O6W 1.185(14) 4_556 ?
O2W O3W 1.391(15) . ?
O3W O5W 1.350(17) 4_556 ?
O4W O5W 1.185(18) . ?
O4W O9W 1.367(19) . ?
O5W O3W 1.350(17) 4_655 ?
O6W O2W 1.185(14) 4_655 ?
O6W O7W 1.207(16) . ?
O8W O7W 1.221(14) . ?
O8W O9W 1.391(15) . ?
O8W Mn3 2.359(10) 2_655 ?
